data_7060585
loop_
_publ_author_name
'Kordestani, Nazanin'
'Amiri Rudbari, Hadi'
'Correia, Isabel'
'Valente, Andreia'
'C\^orte-Real, Leonor'
'Islam, Mohammad Khairul'
'Micale, Nicola'
'Braun, Jason D.'
'Herbert, David E.'
'Tumanov, Nikolay'
'Wouters, Johan'
'Enamullah, Mohammed'

_publ_section_title
;
 Heteroleptic enantiopure Pd(ii)-complexes derived from
 halogen-substituted Schiff bases and 2-picolylamine: synthesis,
 experimental and computational characterization and investigation of the
 influence of chirality and halogen atoms on the anticancer activity
;
_journal_issue 20
_journal_name_full 'New Journal of Chemistry'
_journal_page_first 9163
_journal_page_last 9180
_journal_paper_doi 10.1039/D1NJ01491A
_journal_volume 45
_journal_year 2021
_chemical_formula_sum 'C25 H32 N3 O7 Zn'
_chemical_formula_weight 551.90
_space_group_crystal_system triclinic
_space_group_IT_number 2
_space_group_name_Hall '-P 1'
_space_group_name_H-M_alt 'P -1'
_atom_sites_solution_hydrogens mixed
_audit_block_doi 10.5517/ccdc.csd.cc24sbw5
_audit_creation_method SHELXL-2017/1
_audit_update_record
;
2020-03-11 deposited with the CCDC.	2021-04-16 downloaded from the CCDC.
;
_cell_angle_alpha 66.842(2)
_cell_angle_beta 80.572(2)
_cell_angle_gamma 73.764(2)
_cell_formula_units_Z 2
_cell_length_a 8.3339(3)
_cell_length_b 12.2926(5)
_cell_length_c 14.6424(6)
_cell_measurement_reflns_used 250
_cell_measurement_temperature 296(2)
_cell_measurement_theta_max 27.5
_cell_measurement_theta_min 1.5
_cell_volume 1321.71(9)
_computing_cell_refinement 'SMART APEX II'
_computing_data_collection 'SMART APEX II (Bruker,2010)'
_computing_data_reduction 'SAINT (Bruker,2000)'
_computing_molecular_graphics 'Ortep-3v2 for windows (Farrugia, 1997)'
_computing_publication_material 'PLATON (Spek, 2008)'
_computing_structure_refinement 'SHELXL-2017/1 (Sheldrick, 2017)'
_computing_structure_solution 'SHELXL-2014/7 (Sheldrick, 2014)'
_diffrn_ambient_temperature 296(2)
_diffrn_measured_fraction_theta_full 0.998
_diffrn_measured_fraction_theta_max 0.996
_diffrn_measurement_device_type 'CCD area detector'
_diffrn_measurement_method 'phi and omega scans'
_diffrn_radiation_type MoK\a
_diffrn_radiation_wavelength 0.71073
_diffrn_reflns_av_R_equivalents 0.0572
_diffrn_reflns_av_unetI/netI 0.0614
_diffrn_reflns_Laue_measured_fraction_full 0.998
_diffrn_reflns_Laue_measured_fraction_max 0.996
_diffrn_reflns_limit_h_max 10
_diffrn_reflns_limit_h_min -10
_diffrn_reflns_limit_k_max 15
_diffrn_reflns_limit_k_min -15
_diffrn_reflns_limit_l_max 19
_diffrn_reflns_limit_l_min -18
_diffrn_reflns_number 22930
_diffrn_reflns_point_group_measured_fraction_full 0.998
_diffrn_reflns_point_group_measured_fraction_max 0.996
_diffrn_reflns_theta_full 25.242
_diffrn_reflns_theta_max 27.499
_diffrn_reflns_theta_min 1.515
_diffrn_source 'fine-focus sealed tube'
_exptl_absorpt_coefficient_mu 0.977
_exptl_absorpt_correction_T_max 0.905
_exptl_absorpt_correction_T_min 0.887
_exptl_absorpt_correction_type multi-scan
_exptl_absorpt_process_details
;
'XPREP' - A PROGRAM DATA PREPARATION & RECIPROCAL 
SPACE EXPLORATION,
Bruker Analytical X-ray Systems, 1997
;
_exptl_crystal_colour White
_exptl_crystal_density_diffrn 1.387
_exptl_crystal_density_method 'not measured'
_exptl_crystal_description Block
_exptl_crystal_F_000 578
_exptl_crystal_size_max 0.20
_exptl_crystal_size_mid 0.10
_exptl_crystal_size_min 0.10
_refine_diff_density_max 0.434
_refine_diff_density_min -0.505
_refine_diff_density_rms 0.074
_refine_ls_extinction_method none
_refine_ls_goodness_of_fit_ref 0.966
_refine_ls_hydrogen_treatment mixed
_refine_ls_matrix_type full
_refine_ls_number_parameters 348
_refine_ls_number_reflns 6035
_refine_ls_number_restraints 0
_refine_ls_restrained_S_all 0.966
_refine_ls_R_factor_all 0.0747
_refine_ls_R_factor_gt 0.0501
_refine_ls_shift/su_max 0.000
_refine_ls_shift/su_mean 0.000
_refine_ls_structure_factor_coef Fsqd
_refine_ls_weighting_details 'w=1/[\s^2^(Fo^2^)+(0.0605P)^2^+1.4506P] where P=(Fo^2^+2Fc^2^)/3'
_refine_ls_weighting_scheme calc
_refine_ls_wR_factor_gt 0.1199
_refine_ls_wR_factor_ref 0.1328
_reflns_Friedel_coverage 0.000
_reflns_number_gt 4500
_reflns_number_total 6035
_reflns_threshold_expression 'I > 2\s(I)'
_cod_data_source_file d1nj01491a2.cif
_cod_data_source_block DG1b
_cod_depositor_comments 'Adding full bibliography for 7060575--7060596.cif.'
_cod_database_code 7060585
_shelx_shelxl_version_number 2017/1
_shelx_space_group_comment
;
The symmetry employed for this shelxl refinement is uniquely defined
by the following loop, which should always be used as a source of
symmetry information in preference to the above space-group names.
They are only intended as comments.
;
_exptl_absorpt_special_details
;
 ?
;

loop_
_space_group_symop_operation_xyz
'x, y, z'
'-x, -y, -z'

loop_
_atom_site_label
_atom_site_type_symbol
_atom_site_fract_x
_atom_site_fract_y
_atom_site_fract_z
_atom_site_U_iso_or_equiv
_atom_site_adp_type
_atom_site_occupancy
_atom_site_site_symmetry_order
_atom_site_calc_flag
_atom_site_refinement_flags_posn
_atom_site_refinement_flags_adp
_atom_site_refinement_flags_occupancy
_atom_site_disorder_assembly
_atom_site_disorder_group
C1 C 0.8074(4) 0.2123(3) 0.1887(3) 0.0414(8) Uani 1 1 d . . . . .
H1 H 0.831459 0.151446 0.250696 0.050 Uiso 1 1 calc R U . . .
C2 C 0.9238(4) 0.2784(3) 0.1384(3) 0.0452(9) Uani 1 1 d . . . . .
H2 H 1.022926 0.263460 0.167429 0.054 Uiso 1 1 calc R U . . .
C3 C 0.8952(4) 0.3666(3) 0.0454(3) 0.0383(8) Uani 1 1 d . . . . .
C4 C 0.7443(5) 0.3856(3) 0.0073(3) 0.0400(8) Uani 1 1 d . . . . .
H4 H 0.719582 0.443794 -0.055636 0.048 Uiso 1 1 calc R U . . .
C5 C 0.6308(4) 0.3187(3) 0.0623(2) 0.0353(7) Uani 1 1 d . . . . .
H5 H 0.528931 0.334272 0.035836 0.042 Uiso 1 1 calc R U . . .
C6 C 1.0190(5) 0.4421(3) -0.0105(3) 0.0462(9) Uani 1 1 d . . . . .
H6A H 1.015510 0.462357 -0.081317 0.055 Uiso 1 1 calc R U . . .
H6B H 1.131006 0.395170 0.008788 0.055 Uiso 1 1 calc R U . . .
C7 C 0.2468(4) 0.0180(3) 0.2169(3) 0.0365(8) Uani 1 1 d . . . . .
H7 H 0.238158 -0.002987 0.285548 0.044 Uiso 1 1 calc R U . . .
C8 C 0.1524(4) -0.0251(3) 0.1767(3) 0.0413(8) Uani 1 1 d . . . . .
H8 H 0.079312 -0.071879 0.217523 0.050 Uiso 1 1 calc R U . . .
C9 C 0.1661(4) 0.0010(3) 0.0755(3) 0.0365(8) Uani 1 1 d . . . . .
C10 C 0.2705(5) 0.0773(4) 0.0192(3) 0.0452(9) Uani 1 1 d . . . . .
H10 H 0.280007 0.100952 -0.049691 0.054 Uiso 1 1 calc R U . . .
C11 C 0.3594(5) 0.1176(4) 0.0648(3) 0.0426(9) Uani 1 1 d . . . . .
H11 H 0.429542 0.167763 0.025490 0.051 Uiso 1 1 calc R U . . .
C12 C 0.0723(5) -0.0487(3) 0.0273(3) 0.0418(8) Uani 1 1 d . . . . .
H12A H 0.030398 -0.115462 0.077833 0.050 Uiso 1 1 calc R U . . .
H12B H 0.148055 -0.080274 -0.019188 0.050 Uiso 1 1 calc R U . . .
C22 C 0.4744(6) 0.7070(4) 0.2016(3) 0.0698(14) Uani 1 1 d . . . . .
H22 H 0.442074 0.789891 0.164559 0.084 Uiso 1 1 calc R U . . .
C21 C 0.4313(6) 0.6694(4) 0.3025(3) 0.0659(13) Uani 1 1 d . . . . .
H21 H 0.369843 0.724991 0.331092 0.079 Uiso 1 1 calc R U . . .
C20 C 0.4812(5) 0.5477(4) 0.3597(3) 0.0502(10) Uani 1 1 d . . . . .
C24 C 0.5732(7) 0.4742(4) 0.3107(3) 0.0668(13) Uani 1 1 d . . . . .
H24 H 0.614935 0.391844 0.346366 0.080 Uiso 1 1 calc R U . . .
C23 C 0.6048(7) 0.5201(5) 0.2101(3) 0.0699(14) Uani 1 1 d . . . . .
H23 H 0.663904 0.466323 0.179156 0.084 Uiso 1 1 calc R U . . .
C25 C 0.4369(6) 0.4985(5) 0.4707(3) 0.0686(14) Uani 1 1 d . . . . .
H25A H 0.328835 0.546395 0.484997 0.082 Uiso 1 1 calc R U . . .
H25B H 0.427629 0.415176 0.490822 0.082 Uiso 1 1 calc R U . . .
C13 C 0.2740(4) 0.3079(3) 0.2823(3) 0.0315(7) Uani 1 1 d . . . . .
C14 C 0.1694(5) 0.3758(3) 0.3461(3) 0.0418(9) Uani 1 1 d . . . . .
H14A H 0.240847 0.376841 0.391685 0.050 Uiso 1 1 calc R U . . .
H14B H 0.085835 0.332098 0.385614 0.050 Uiso 1 1 calc R U . . .
C15 C 0.0818(5) 0.5054(3) 0.2877(3) 0.0432(9) Uani 1 1 d . . . . .
H15A H 0.006847 0.504018 0.244204 0.052 Uiso 1 1 calc R U . . .
H15B H 0.165130 0.547907 0.245850 0.052 Uiso 1 1 calc R U . . .
C16 C -0.0175(5) 0.5765(3) 0.3508(3) 0.0413(9) Uani 1 1 d . . . . .
H16A H 0.057238 0.580220 0.393269 0.050 Uiso 1 1 calc R U . . .
H16B H -0.100344 0.534156 0.393395 0.050 Uiso 1 1 calc R U . . .
C17 C -0.1048(5) 0.7046(3) 0.2885(3) 0.0415(9) Uani 1 1 d . . . . .
H17A H -0.021211 0.745806 0.245557 0.050 Uiso 1 1 calc R U . . .
H17B H -0.178842 0.699965 0.246171 0.050 Uiso 1 1 calc R U . . .
C18 C -0.2053(5) 0.7803(3) 0.3474(3) 0.0407(8) Uani 1 1 d . . . . .
H18A H -0.288955 0.739131 0.390387 0.049 Uiso 1 1 calc R U . . .
H18B H -0.131374 0.785199 0.389581 0.049 Uiso 1 1 calc R U . . .
C19 C -0.2922(4) 0.9077(3) 0.2846(2) 0.0313(7) Uani 1 1 d . . . . .
N1 N 0.6607(3) 0.2320(2) 0.1522(2) 0.0305(6) Uani 1 1 d . . . . .
N2 N 0.3501(3) 0.0881(2) 0.1630(2) 0.0300(6) Uani 1 1 d . . . . .
N3 N 0.5563(5) 0.6364(4) 0.1540(3) 0.0631(10) Uani 1 1 d . . . . .
O1 O 0.3673(3) 0.2023(2) 0.33035(17) 0.0412(6) Uani 1 1 d . . . . .
O2 O 0.2713(3) 0.3479(2) 0.19217(18) 0.0461(6) Uani 1 1 d . . . . .
O3WA O 0.1597(9) 0.0636(7) 0.4817(6) 0.083(2) Uani 0.5 1 d G . P . .
O3 O -0.3940(3) 0.9707(2) 0.33151(17) 0.0391(6) Uani 1 1 d . . . . .
O2W O 0.5673(5) 0.1413(4) 0.4911(3) 0.0753(11) Uani 1 1 d . . . . .
O4 O -0.2663(3) 0.9490(2) 0.19455(18) 0.0475(7) Uani 1 1 d . . . . .
O1W O 0.1630(8) 0.7918(7) 0.4648(7) 0.166(2) Uani 1 1 d G . . . .
H1WA H 0.069263 0.831539 0.481067 0.248 Uiso 1 1 d G U . . .
H1WB H 0.241440 0.804959 0.486488 0.248 Uiso 1 1 d G U . . .
Zn1 Zn 0.49786(4) 0.12996(3) 0.23492(3) 0.02728(12) Uani 1 1 d . . . . .
O3WB O 0.0898(14) 0.0142(10) 0.5763(10) 0.139(4) Uani 0.5 1 d . . P . .
H2WA H 0.518(7) 0.159(5) 0.453(4) 0.07(2) Uiso 1 1 d . . . . .
H2WB H 0.496(9) 0.108(7) 0.555(6) 0.16(3) Uiso 1 1 d . . . . .

loop_
_atom_site_aniso_label
_atom_site_aniso_U_11
_atom_site_aniso_U_22
_atom_site_aniso_U_33
_atom_site_aniso_U_23
_atom_site_aniso_U_13
_atom_site_aniso_U_12
C1 0.0388(19) 0.0286(17) 0.048(2) -0.0032(16) -0.0112(16) -0.0052(15)
C2 0.0310(18) 0.038(2) 0.060(2) -0.0083(18) -0.0105(17) -0.0083(15)
C3 0.0375(19) 0.0302(17) 0.047(2) -0.0164(16) 0.0073(16) -0.0104(15)
C4 0.050(2) 0.0359(19) 0.0317(18) -0.0071(15) -0.0008(15) -0.0154(16)
C5 0.0367(18) 0.0325(17) 0.0369(18) -0.0093(15) -0.0063(14) -0.0114(15)
C6 0.046(2) 0.041(2) 0.054(2) -0.0206(18) 0.0119(18) -0.0193(18)
C7 0.0412(19) 0.0367(19) 0.0338(18) -0.0143(15) -0.0004(15) -0.0118(15)
C8 0.0368(19) 0.048(2) 0.042(2) -0.0150(17) 0.0000(15) -0.0182(17)
C9 0.0345(18) 0.0384(19) 0.043(2) -0.0198(16) -0.0067(15) -0.0085(15)
C10 0.051(2) 0.064(3) 0.0312(19) -0.0200(18) -0.0012(16) -0.027(2)
C11 0.043(2) 0.057(2) 0.0335(19) -0.0150(17) 0.0034(15) -0.0259(18)
C12 0.043(2) 0.039(2) 0.048(2) -0.0190(17) -0.0059(16) -0.0102(16)
C22 0.072(3) 0.056(3) 0.052(3) -0.007(2) 0.003(2) 0.005(2)
C21 0.073(3) 0.058(3) 0.050(3) -0.022(2) 0.006(2) 0.008(2)
C20 0.056(2) 0.057(3) 0.035(2) -0.0123(19) -0.0009(18) -0.017(2)
C24 0.087(4) 0.055(3) 0.052(3) -0.020(2) 0.006(2) -0.013(3)
C23 0.096(4) 0.060(3) 0.055(3) -0.032(2) 0.011(3) -0.014(3)
C25 0.066(3) 0.096(4) 0.047(3) -0.021(3) 0.003(2) -0.034(3)
C13 0.0296(16) 0.0233(16) 0.0385(19) -0.0115(14) -0.0042(14) -0.0001(13)
C14 0.049(2) 0.0295(18) 0.0377(19) -0.0133(15) -0.0005(16) 0.0044(16)
C15 0.050(2) 0.0335(19) 0.0370(19) -0.0149(16) -0.0030(16) 0.0074(16)
C16 0.046(2) 0.0271(17) 0.040(2) -0.0114(15) -0.0012(16) 0.0047(15)
C17 0.048(2) 0.0287(17) 0.041(2) -0.0150(15) -0.0023(16) 0.0046(15)
C18 0.047(2) 0.0270(17) 0.0373(19) -0.0103(15) -0.0031(16) 0.0063(15)
C19 0.0321(17) 0.0230(15) 0.0372(18) -0.0127(14) -0.0019(14) -0.0017(13)
N1 0.0287(14) 0.0250(13) 0.0368(15) -0.0096(12) -0.0021(11) -0.0072(11)
N2 0.0287(14) 0.0271(13) 0.0359(15) -0.0139(12) -0.0028(11) -0.0052(11)
N3 0.072(3) 0.072(3) 0.0379(19) -0.0197(19) 0.0003(17) -0.009(2)
O1 0.0495(15) 0.0282(12) 0.0358(13) -0.0116(10) -0.0039(11) 0.0066(11)
O2 0.0551(16) 0.0390(14) 0.0363(14) -0.0155(12) -0.0101(12) 0.0073(12)
O3WA 0.064(4) 0.077(5) 0.096(6) -0.019(4) 0.011(4) -0.025(4)
O3 0.0474(14) 0.0271(12) 0.0347(13) -0.0122(10) -0.0028(11) 0.0052(10)
O2W 0.064(2) 0.104(3) 0.056(2) -0.017(2) -0.006(2) -0.032(2)
O4 0.0570(16) 0.0353(14) 0.0349(14) -0.0079(11) 0.0034(12) 0.0018(12)
O1W 0.109(4) 0.195(6) 0.249(7) -0.145(6) 0.016(5) -0.044(5)
Zn1 0.0281(2) 0.02330(19) 0.0300(2) -0.00971(15) -0.00298(14) -0.00479(14)
O3WB 0.115(8) 0.130(9) 0.179(11) -0.058(8) -0.067(8) -0.006(7)

loop_
_atom_type_symbol
_atom_type_description
_atom_type_scat_dispersion_real
_atom_type_scat_dispersion_imag
_atom_type_scat_source
C C 0.0033 0.0016 'International Tables Vol C Tables 4.2.6.8 and 6.1.1.4'
H H 0.0000 0.0000 'International Tables Vol C Tables 4.2.6.8 and 6.1.1.4'
N N 0.0061 0.0033 'International Tables Vol C Tables 4.2.6.8 and 6.1.1.4'
O O 0.0106 0.0060 'International Tables Vol C Tables 4.2.6.8 and 6.1.1.4'
Zn Zn 0.2839 1.4301 'International Tables Vol C Tables 4.2.6.8 and 6.1.1.4'

loop_
_citation_id
_citation_doi
_citation_year
1 10.1021/acs.cgd.0c00880 2020

loop_
_geom_angle_atom_site_label_1
_geom_angle_atom_site_label_2
_geom_angle_atom_site_label_3
_geom_angle
_geom_angle_site_symmetry_1
_geom_angle_site_symmetry_3
_geom_angle_publ_flag
N1 C1 C2 122.5(3) . . ?
C1 C2 C3 120.5(3) . . ?
C2 C3 C4 116.8(3) . . ?
C2 C3 C6 121.6(3) . . ?
C4 C3 C6 121.6(3) . . ?
C5 C4 C3 120.1(3) . . ?
N1 C5 C4 122.7(3) . . ?
C3 C6 C6 111.2(4) . 2_765 ?
N2 C7 C8 123.5(3) . . ?
C7 C8 C9 119.8(3) . . ?
C8 C9 C10 116.4(3) . . ?
C8 C9 C12 122.4(3) . . ?
C10 C9 C12 121.2(3) . . ?
C11 C10 C9 120.2(3) . . ?
N2 C11 C10 122.9(3) . . ?
C9 C12 C12 111.0(4) . 2 ?
N3 C22 C21 125.6(4) . . ?
C20 C21 C22 118.5(4) . . ?
C24 C20 C21 116.1(4) . . ?
C24 C20 C25 122.1(4) . . ?
C21 C20 C25 121.9(4) . . ?
C20 C24 C23 120.8(4) . . ?
N3 C23 C24 123.8(4) . . ?
C25 C25 C20 112.3(5) 2_666 . ?
O2 C13 O1 121.8(3) . . ?
O2 C13 C14 122.9(3) . . ?
O1 C13 C14 115.3(3) . . ?
C13 C14 C15 113.9(3) . . ?
C14 C15 C16 114.5(3) . . ?
C15 C16 C17 112.2(3) . . ?
C18 C17 C16 114.7(3) . . ?
C19 C18 C17 114.3(3) . . ?
O4 C19 O3 121.8(3) . . ?
O4 C19 C18 121.9(3) . . ?
O3 C19 C18 116.3(3) . . ?
C1 N1 C5 117.4(3) . . ?
C1 N1 Zn1 118.7(2) . . ?
C5 N1 Zn1 123.9(2) . . ?
C7 N2 C11 117.1(3) . . ?
C7 N2 Zn1 118.4(2) . . ?
C11 N2 Zn1 124.2(2) . . ?
C22 N3 C23 115.2(4) . . ?
C13 O1 Zn1 109.3(2) . . ?
C19 O3 Zn1 109.4(2) . 1_465 ?
O1 Zn1 O3 98.18(9) . 1_645 ?
O1 Zn1 N2 111.90(11) . . ?
O3 Zn1 N2 103.96(10) 1_645 . ?
O1 Zn1 N1 109.15(11) . . ?
O3 Zn1 N1 113.71(10) 1_645 . ?
N2 Zn1 N1 118.12(11) . . ?

loop_
_geom_bond_atom_site_label_1
_geom_bond_atom_site_label_2
_geom_bond_distance
_geom_bond_site_symmetry_2
_geom_bond_publ_flag
C1 N1 1.337(4) . ?
C1 C2 1.371(5) . ?
C2 C3 1.374(5) . ?
C3 C4 1.382(5) . ?
C3 C6 1.502(5) . ?
C4 C5 1.372(5) . ?
C5 N1 1.337(4) . ?
C6 C6 1.511(7) 2_765 ?
C7 N2 1.329(4) . ?
C7 C8 1.370(5) . ?
C8 C9 1.380(5) . ?
C9 C10 1.389(5) . ?
C9 C12 1.507(5) . ?
C10 C11 1.366(5) . ?
C11 N2 1.333(4) . ?
C12 C12 1.511(7) 2 ?
C22 N3 1.302(6) . ?
C22 C21 1.380(6) . ?
C21 C20 1.376(6) . ?
C20 C24 1.363(6) . ?
C20 C25 1.516(5) . ?
C24 C23 1.364(6) . ?
C23 N3 1.320(6) . ?
C25 C25 1.478(9) 2_666 ?
C13 O2 1.215(4) . ?
C13 O1 1.297(4) . ?
C13 C14 1.507(4) . ?
C14 C15 1.512(5) . ?
C15 C16 1.511(5) . ?
C16 C17 1.513(4) . ?
C17 C18 1.506(5) . ?
C18 C19 1.508(4) . ?
C19 O4 1.219(4) . ?
C19 O3 1.285(4) . ?
N1 Zn1 2.025(3) . ?
N2 Zn1 2.023(3) . ?
O1 Zn1 1.966(2) . ?
O3WA O3WB 1.378(13) . ?
O3 Zn1 1.974(2) 1_465 ?

loop_
_geom_torsion_atom_site_label_1
_geom_torsion_atom_site_label_2
_geom_torsion_atom_site_label_3
_geom_torsion_atom_site_label_4
_geom_torsion
_geom_torsion_site_symmetry_1
_geom_torsion_site_symmetry_2
_geom_torsion_site_symmetry_3
_geom_torsion_site_symmetry_4
_geom_torsion_publ_flag
N1 C1 C2 C3 -2.0(6) . . . . ?
C1 C2 C3 C4 1.1(6) . . . . ?
C1 C2 C3 C6 178.7(3) . . . . ?
C2 C3 C4 C5 0.6(5) . . . . ?
C6 C3 C4 C5 -177.1(3) . . . . ?
C3 C4 C5 N1 -1.5(5) . . . . ?
C2 C3 C6 C6 -91.5(5) . . . 2_765 ?
C4 C3 C6 C6 86.0(5) . . . 2_765 ?
N2 C7 C8 C9 2.0(6) . . . . ?
C7 C8 C9 C10 -3.7(5) . . . . ?
C7 C8 C9 C12 176.9(3) . . . . ?
C8 C9 C10 C11 3.1(6) . . . . ?
C12 C9 C10 C11 -177.4(4) . . . . ?
C9 C10 C11 N2 -0.8(6) . . . . ?
C8 C9 C12 C12 105.5(5) . . . 2 ?
C10 C9 C12 C12 -73.9(5) . . . 2 ?
N3 C22 C21 C20 1.7(9) . . . . ?
C22 C21 C20 C24 1.1(7) . . . . ?
C22 C21 C20 C25 -179.1(5) . . . . ?
C21 C20 C24 C23 -3.2(7) . . . . ?
C25 C20 C24 C23 177.0(5) . . . . ?
C20 C24 C23 N3 2.7(9) . . . . ?
C24 C20 C25 C25 90.9(7) . . . 2_666 ?
C21 C20 C25 C25 -88.9(7) . . . 2_666 ?
O2 C13 C14 C15 -9.0(5) . . . . ?
O1 C13 C14 C15 171.5(3) . . . . ?
C13 C14 C15 C16 -177.5(3) . . . . ?
C14 C15 C16 C17 -178.9(3) . . . . ?
C15 C16 C17 C18 -179.7(3) . . . . ?
C16 C17 C18 C19 -179.9(3) . . . . ?
C17 C18 C19 O4 -8.0(5) . . . . ?
C17 C18 C19 O3 172.5(3) . . . . ?
C2 C1 N1 C5 1.1(5) . . . . ?
C2 C1 N1 Zn1 -179.0(3) . . . . ?
C4 C5 N1 C1 0.6(5) . . . . ?
C4 C5 N1 Zn1 -179.3(3) . . . . ?
C8 C7 N2 C11 0.4(5) . . . . ?
C8 C7 N2 Zn1 -173.9(3) . . . . ?
C10 C11 N2 C7 -1.1(5) . . . . ?
C10 C11 N2 Zn1 172.9(3) . . . . ?
C21 C22 N3 C23 -2.3(8) . . . . ?
C24 C23 N3 C22 0.1(8) . . . . ?
O2 C13 O1 Zn1 1.9(4) . . . . ?
C14 C13 O1 Zn1 -178.6(2) . . . . ?
O4 C19 O3 Zn1 3.6(4) . . . 1_465 ?
C18 C19 O3 Zn1 -176.9(2) . . . 1_465 ?
